data_7706842
loop_
_publ_author_name
'Zeng, Li-Wen'
'Hu, Kong-Qiu'
'Huang, Zhi-Wei'
'Mei, Lei'
'Kong, Xiang-He'
'Liu, Kang'
'Zhang, Xiao-Lin'
'Zhang, Zhi-Hui'
'Chai, Zhi-Fang'
'Shi, Wei-Qun'

_publ_section_title
;
 Controlling the secondary assembly of porous anionic uranyl-organic
 polyhedra through organic cationic templates.
;
_journal_issue 13
_journal_name_full 'Dalton transactions (Cambridge, England : 2003)'
_journal_page_first 4499
_journal_page_last 4503
_journal_paper_doi 10.1039/d1dt00289a
_journal_volume 50
_journal_year 2021
_chemical_formula_moiety 'C84 H112 N24 O32 U4, 2(C7.532 H15 N2), 0.936(C), 6(C3 H7 N O)'
_chemical_formula_sum 'C118 H184 N34 O38 U4'
_chemical_formula_weight 3639.10
_space_group_crystal_system tetragonal
_space_group_IT_number 82
_space_group_name_Hall 'I -4'
_space_group_name_H-M_alt 'I -4'
_atom_sites_solution_hydrogens geom
_audit_block_doi 10.5517/ccdc.csd.cc26k0jb
_audit_creation_date 2021-03-04
_audit_creation_method
;
Olex2 1.3
(compiled 2020.02.04 svn.rd84adfe8 for OlexSys, GUI svn.r6032)
;
_audit_update_record
;
2021-03-05 deposited with the CCDC.	2021-03-11 downloaded from the CCDC.
;
_cell_angle_alpha 90
_cell_angle_beta 90
_cell_angle_gamma 90
_cell_formula_units_Z 2
_cell_length_a 18.1058(4)
_cell_length_b 18.1058(4)
_cell_length_c 27.6190(6)
_cell_measurement_reflns_used 9813
_cell_measurement_temperature 170(2)
_cell_measurement_theta_max 68.28
_cell_measurement_theta_min 2.92
_cell_volume 9054.1(3)
_computing_cell_refinement 'SAINT v8.37A (Bruker, 2015)'
_computing_data_collection 'Bruker APEX2'
_computing_data_reduction 'SAINT v8.37A (Bruker, 2015)'
_computing_molecular_graphics 'Olex2 1.3 (Dolomanov et al., 2009)'
_computing_publication_material 'Olex2 1.3 (Dolomanov et al., 2009)'
_computing_structure_refinement 'SHELXL 2018/3 (Sheldrick, 2015)'
_computing_structure_solution 'SHELXS-97 (Sheldrick 2008)'
_diffrn_ambient_temperature 170.0
_diffrn_measured_fraction_theta_full 0.998
_diffrn_measured_fraction_theta_max 0.996
_diffrn_measurement_device_type 'Bruker APEX-II CCD'
_diffrn_measurement_method '\f and \w scans'
_diffrn_radiation_type CuK\a
_diffrn_radiation_wavelength 1.54178
_diffrn_reflns_av_R_equivalents 0.0482
_diffrn_reflns_av_unetI/netI 0.0461
_diffrn_reflns_Laue_measured_fraction_full 0.998
_diffrn_reflns_Laue_measured_fraction_max 0.996
_diffrn_reflns_limit_h_max 20
_diffrn_reflns_limit_h_min -21
_diffrn_reflns_limit_k_max 21
_diffrn_reflns_limit_k_min -21
_diffrn_reflns_limit_l_max 33
_diffrn_reflns_limit_l_min -31
_diffrn_reflns_number 25736
_diffrn_reflns_point_group_measured_fraction_full 0.989
_diffrn_reflns_point_group_measured_fraction_max 0.985
_diffrn_reflns_theta_full 67.679
_diffrn_reflns_theta_max 68.419
_diffrn_reflns_theta_min 4.710
_exptl_absorpt_coefficient_mu 10.518
_exptl_absorpt_correction_T_max 0.7531
_exptl_absorpt_correction_T_min 0.3728
_exptl_absorpt_correction_type multi-scan
_exptl_absorpt_process_details
;
SADABS-2014/5 (Bruker,2014/5) was used for absorption correction.
wR2(int) was 0.1594 before and 0.0759 after correction.
The Ratio of minimum to maximum transmission is 0.4950.
The \l/2 correction factor is Not present.
;
_exptl_crystal_colour yellow
_exptl_crystal_colour_primary yellow
_exptl_crystal_density_diffrn 1.335
_exptl_crystal_description block
_exptl_crystal_F_000 3604
_exptl_crystal_size_max 0.48
_exptl_crystal_size_mid 0.37
_exptl_crystal_size_min 0.28
_refine_diff_density_max 1.090
_refine_diff_density_min -0.718
_refine_diff_density_rms 0.159
_refine_ls_abs_structure_details
;
 Refined as an inversion twin.
;
_refine_ls_abs_structure_Flack 0.647(10)
_refine_ls_extinction_coef 0.000209(18)
_refine_ls_extinction_expression Fc^*^=kFc[1+0.001xFc^2^\l^3^/sin(2\q)]^-1/4^
_refine_ls_extinction_method 'SHELXL-2018/3 (Sheldrick 2018)'
_refine_ls_goodness_of_fit_ref 0.995
_refine_ls_hydrogen_treatment constr
_refine_ls_matrix_type full
_refine_ls_number_parameters 537
_refine_ls_number_reflns 8188
_refine_ls_number_restraints 505
_refine_ls_restrained_S_all 1.027
_refine_ls_R_factor_all 0.0392
_refine_ls_R_factor_gt 0.0383
_refine_ls_shift/su_max 0.001
_refine_ls_shift/su_mean 0.000
_refine_ls_structure_factor_coef Fsqd
_refine_ls_weighting_details 'w=1/[\s^2^(Fo^2^)+(0.0695P)^2^+17.3363P] where P=(Fo^2^+2Fc^2^)/3'
_refine_ls_weighting_scheme calc
_refine_ls_wR_factor_gt 0.0995
_refine_ls_wR_factor_ref 0.1004
_reflns_Friedel_coverage 0.931
_reflns_Friedel_fraction_full 0.979
_reflns_Friedel_fraction_max 0.974
_reflns_number_gt 7970
_reflns_number_total 8188
_reflns_threshold_expression 'I > 2\s(I)'
_cod_data_source_file d1dt00289a2.cif
_cod_data_source_block cu_zxl_20170909_114_hu6a_0m_sq
_cod_depositor_comments 'Adding full bibliography for 7706841--7706842.cif.'
_cod_original_cell_volume 9054.1(4)
_cod_database_code 7706842
_shelx_shelxl_version_number 2018/3
_shelx_space_group_comment
;
The symmetry employed for this shelxl refinement is uniquely defined
by the following loop, which should always be used as a source of
symmetry information in preference to the above space-group names.
They are only intended as comments.
;
_olex2_refinement_description
;
1. Twinned data refinement
 Scales: 0.353(10)
 0.647(10)
2. Fixed Uiso
 At 1.2 times of:
  All C(H) groups, All C(H,H) groups, All N(H) groups
 At 1.5 times of:
  All C(H,H,H) groups
3. Restrained distances
 C22-N7
 1.55 with sigma of 0.01
 C29-C37 = C37-C35
 1.54 with sigma of 0.01
 C29-C34 = C34-C36
 1.54 with sigma of 0.01
 C29-C25
 1.54 with sigma of 0.01
 C27-C23
 1.4 with sigma of 0.01
 H3-H5B
 2.2 with sigma of 0.01
 H3-H18A
 2.2 with sigma of 0.01
4. Restrained planarity
 C28, C26, N10, C33, O9
 with sigma of 0.1
 C32, C31, C30, O12, O14
 with sigma of 0.1
 N7, C23, C27, N8, C24
 with sigma of 0.1
5. Uiso/Uaniso restraints and constraints
C27 \\sim N8 \\sim C24 \\sim N7 \\sim C23 \\sim C22: within 2A with sigma of
0.01 and sigma for terminal atoms of 0.02 within 2A
Uanis(O9) \\sim Ueq, Uanis(C34) \\sim Ueq, Uanis(C36) \\sim Ueq, Uanis(C35)
\\sim Ueq, Uanis(C37) \\sim Ueq, Uanis(O12) \\sim Ueq, Uanis(O14) \\sim Ueq,
Uanis(C29) \\sim Ueq: with sigma of 0.01 and sigma for terminal atoms of 0.02
6. Rigid body (RIGU) restrains
 All non-hydrogen atoms
 with sigma for 1-2 distances of 0.004 and sigma for 1-3 distances of 0.004
7. Others
 Sof(O12)=1-FVAR(1)
 Sof(O14)=FVAR(1)
 Sof(C36)=Sof(C34)=0.5*(1-FVAR(3))
 Sof(C37)=Sof(C35)=0.5*FVAR(3)
 Fixed Sof: H37A(0.5) H37B(0.5) H35A(0.5) H35B(0.5) H35C(0.5) C33(0.5)
 H33(0.5) C29(0.5) H34(0.5) H29(0.5) C28(0.5) H28A(0.5) H28B(0.5) H28C(0.5)
 C27(0.5) H27(0.5) C26(0.5) H26A(0.5) H26B(0.5) H26C(0.5) C25(0.5) H25A(0.5)
 H25B(0.5) C24(0.5) H24(0.5) C23(0.5) H23(0.5) H22A(0.5) H22B(0.5) H22C(0.5)
 N7(0.5) N8(0.5) O9(0.5) N10(0.5)
8.a Ternary CH refined with riding coordinates:
 C2(H2), C9(H9), C15(H15)
8.b Secondary CH2 refined with riding coordinates:
 C3(H3A,H3B), C37(H37A,H37B), C29(H34,H29), C25(H25A,H25B), C4(H4A,H4B),
 C6(H6A,H6B), C5(H5A,H5B), C7(H7A,H7B), C8(H8A,H8B), C11(H11A,H11B), C12(H12A,
 H12B), C13(H13A,H13B), C14(H14A,H14B), C17(H17A,H17B), C18(H18A,H18B)
8.c Me refined with riding coordinates:
 C22(H22A,H22B,H22C)
8.d Aromatic/amide H refined with riding coordinates:
 C33(H33), C30(H30), C27(H27), C24(H24), C23(H23), N3(H3)
8.e Idealised Me refined as rotating group:
 C35(H35A,H35B,H35C), C32(H32A,H32B,H32C), C31(H31A,H31B,H31C), C28(H28A,H28B,
 H28C), C26(H26A,H26B,H26C)
;
_platon_squeeze_special_details
;
A solvent mask was calculated and 196 electrons were 
found in a volume of 881\%A^3^ in 1 void per unit cell. 
This is consistent with the presence of 2[C3H7NO] and 
2[NC2H8]+ cations per Formula Unit.
;
_platon_squeeze_void_probe_radius 1.20
_olex2_submission_special_instructions 'No special instructions were received'

loop_
_space_group_symop_operation_xyz
'x, y, z'
'-x, -y, z'
'y, -x, -z'
'-y, x, -z'
'x+1/2, y+1/2, z+1/2'
'-x+1/2, -y+1/2, z+1/2'
'y+1/2, -x+1/2, -z+1/2'
'-y+1/2, x+1/2, -z+1/2'

loop_
_atom_site_label
_atom_site_type_symbol
_atom_site_fract_x
_atom_site_fract_y
_atom_site_fract_z
_atom_site_U_iso_or_equiv
_atom_site_adp_type
_atom_site_occupancy
_atom_site_site_symmetry_order
_atom_site_calc_flag
_atom_site_refinement_flags_posn
_atom_site_refinement_flags_adp
_atom_site_refinement_flags_occupancy
_atom_site_disorder_assembly
_atom_site_disorder_group
U1 U 0.61357(2) 0.23658(2) 0.62519(2) 0.05068(15) Uani 1 1 d . . . . .
C1 C 0.6499(6) 0.1436(6) 0.5471(4) 0.051(2) Uani 1 1 d . . . . .
N1 N 0.7150(4) 0.1518(4) 0.3508(3) 0.0479(16) Uani 1 1 d . . . . .
O1 O 0.6423(5) 0.1659(5) 0.6658(3) 0.072(2) Uani 1 1 d . . . . .
O2 O 0.5855(6) 0.3066(5) 0.5854(4) 0.080(2) Uani 1 1 d . . . . .
N2 N 0.6239(4) 0.1926(4) 0.2938(3) 0.0415(15) Uani 1 1 d . . . . .
C2 C 0.6714(6) 0.0930(6) 0.5047(3) 0.050(2) Uani 1 1 d . . . . .
H2 H 0.690934 0.046398 0.519407 0.060 Uiso 1 1 calc R U . . .
O3 O 0.5864(4) 0.1409(5) 0.5644(3) 0.063(2) Uani 1 1 d . . . . .
C3 C 0.7325(6) 0.1244(6) 0.4745(4) 0.055(2) Uani 1 1 d . . . . .
H3A H 0.717450 0.173243 0.461673 0.065 Uiso 1 1 calc R U . . .
H3B H 0.777078 0.131367 0.494664 0.065 Uiso 1 1 calc R U . . .
C37 C 0.750(3) 0.506(5) 0.187(2) 0.125(17) Uani 0.27(3) 1 d D U P A 1
H37A H 0.781667 0.546001 0.199552 0.149 Uiso 0.5 1 calc R U P A 1
H37B H 0.758149 0.461837 0.208056 0.149 Uiso 0.5 1 calc R U P A 1
C35 C 0.773(4) 0.487(4) 0.135(2) 0.106(17) Uani 0.27(3) 1 d D U P A 1
H35A H 0.730411 0.489473 0.113872 0.159 Uiso 0.5 1 calc R U P A 1
H35B H 0.794083 0.436782 0.134416 0.159 Uiso 0.5 1 calc R U P A 1
H35C H 0.810925 0.522200 0.124422 0.159 Uiso 0.5 1 calc R U P A 1
C36 C 0.700(6) 0.549(5) 0.0830(18) 0.13(3) Uani 0.23(3) 1 d D U P A 2
C34 C 0.688(4) 0.528(4) 0.1367(15) 0.09(2) Uani 0.23(3) 1 d D U P A 2
C33 C 0.525(3) 0.410(2) 0.1102(16) 0.126(13) Uani 0.5 1 d . . P . .
H33 H 0.545700 0.439549 0.085451 0.151 Uiso 0.5 1 calc R U P . .
C32 C 0.409(3) 0.246(2) 0.4891(16) 0.220(18) Uani 1 1 d . . . . .
H32A H 0.375167 0.280408 0.473331 0.330 Uiso 1 1 calc R U . . .
H32B H 0.448008 0.231477 0.466384 0.330 Uiso 1 1 calc R U . . .
H32C H 0.431146 0.269294 0.517576 0.330 Uiso 1 1 calc R U . . .
C31 C 0.4023(13) 0.1335(14) 0.5319(8) 0.117(6) Uani 1 1 d . . . . .
H31A H 0.432032 0.099822 0.512096 0.176 Uiso 1 1 calc R U . B 1
H31B H 0.364314 0.105374 0.549157 0.176 Uiso 1 1 calc R U . B 1
H31C H 0.434210 0.158654 0.555315 0.176 Uiso 1 1 calc R U . B 1
C30 C 0.3013(18) 0.1715(19) 0.4878(12) 0.186(14) Uani 1 1 d . . . . .
H30 H 0.278317 0.206566 0.467129 0.223 Uiso 1 1 calc R U . C 1
C29 C 0.668(3) 0.529(3) 0.1910(15) 0.144(13) Uani 0.5 1 d D U P . .
H34 H 0.663578 0.565736 0.164516 0.173 Uiso 0.5 1 calc R U P A 1
H29 H 0.641738 0.484933 0.179474 0.173 Uiso 0.5 1 calc R U P A 1
C28 C 0.630(2) 0.341(2) 0.1083(16) 0.116(12) Uani 0.5 1 d . . P . .
H28A H 0.669428 0.368356 0.125025 0.175 Uiso 0.5 1 calc R U P . .
H28B H 0.630684 0.353998 0.073803 0.175 Uiso 0.5 1 calc R U P . .
H28C H 0.638427 0.288000 0.112009 0.175 Uiso 0.5 1 calc R U P . .
C27 C 0.509(2) 0.4791(18) 0.2448(15) 0.108(6) Uani 0.5 1 d D U P A -1
H27 H 0.501889 0.457905 0.213659 0.130 Uiso 0.5 1 calc R U P A -1
C26 C 0.547(3) 0.3213(19) 0.1654(12) 0.105(10) Uani 0.5 1 d . . P . .
H26A H 0.536303 0.356033 0.191675 0.157 Uiso 0.5 1 calc R U P . .
H26B H 0.586831 0.287854 0.175473 0.157 Uiso 0.5 1 calc R U P . .
H26C H 0.502702 0.292479 0.157965 0.157 Uiso 0.5 1 calc R U P . .
C25 C 0.6164(15) 0.5600(16) 0.2298(12) 0.087(7) Uani 0.5 1 d D . P A .
H25A H 0.649620 0.586022 0.252650 0.105 Uiso 0.5 1 calc R U P . .
H25B H 0.588589 0.599408 0.212908 0.105 Uiso 0.5 1 calc R U P . .
C24 C 0.5613(19) 0.532(2) 0.3099(18) 0.102(6) Uani 0.5 1 d . U P A -1
H24 H 0.598221 0.552476 0.330395 0.122 Uiso 0.5 1 calc R U P A -1
C23 C 0.465(2) 0.469(2) 0.2862(17) 0.114(7) Uani 0.5 1 d D U P A -1
H23 H 0.419474 0.442347 0.287018 0.137 Uiso 0.5 1 calc R U P A -1
C22 C 0.500000 0.500000 0.3798(10) 0.167(10) Uani 1 2 d DS TU P . .
H22A H 0.454260 0.479315 0.393062 0.250 Uiso 0.5 1 calc R U P D -1
H22B H 0.541857 0.468949 0.389371 0.250 Uiso 0.5 1 calc R U P D -1
H22C H 0.507162 0.550115 0.392350 0.250 Uiso 0.5 1 calc R U P D -1
N3 N 0.5972(4) 0.1034(4) 0.3512(2) 0.0416(15) Uani 1 1 d . . . . .
H3 H 0.564310 0.074454 0.365034 0.050 Uiso 1 1 calc DR U . . .
O4 O 0.6971(4) 0.1859(5) 0.5636(3) 0.063(2) Uani 1 1 d . . . . .
C4 C 0.7500(6) 0.0729(7) 0.4328(4) 0.057(2) Uani 1 1 d . . . . .
H4A H 0.788628 0.095304 0.412093 0.069 Uiso 1 1 calc R U . . .
H4B H 0.769288 0.025644 0.445577 0.069 Uiso 1 1 calc R U . . .
N4 N 0.5101(4) 0.1370(4) 0.2937(3) 0.0416(14) Uani 1 1 d . . . . .
O6 O 0.7235(6) 0.5156(5) 0.3184(4) 0.086(3) Uani 1 1 d . . . . .
C6 C 0.6033(6) 0.0711(6) 0.4748(4) 0.051(2) Uani 1 1 d . . . . .
H6A H 0.565747 0.047741 0.495913 0.061 Uiso 1 1 calc R U . . .
H6B H 0.581122 0.115369 0.459638 0.061 Uiso 1 1 calc R U . . .
N6 N 0.6838(5) 0.0588(5) 0.4037(3) 0.0506(17) Uani 1 1 d . . . . .
O5 O 0.8115(6) 0.4872(5) 0.3680(4) 0.087(3) Uani 1 1 d . . . . .
C5 C 0.6285(7) 0.0164(6) 0.4356(3) 0.059(2) Uani 1 1 d . . . . .
H5A H 0.652470 -0.027132 0.450552 0.070 Uiso 1 1 calc R U . . .
H5B H 0.585867 -0.000516 0.416166 0.070 Uiso 1 1 calc DR U . . .
N5 N 0.7414(5) 0.2425(5) 0.2939(4) 0.0588(19) Uani 1 1 d . . . . .
O7 O 0.3315(4) 0.3425(4) 0.3181(3) 0.0630(19) Uani 1 1 d . . . . .
N7 N 0.495(4) 0.503(4) 0.3238(10) 0.113(6) Uani 0.5 1 d D U P A -1
C7 C 0.8097(6) 0.2617(6) 0.3183(6) 0.067(3) Uani 1 1 d . . . . .
H7A H 0.850004 0.265156 0.294161 0.081 Uiso 1 1 calc R U . . .
H7B H 0.822641 0.222235 0.341601 0.081 Uiso 1 1 calc R U . . .
O8 O 0.2905(4) 0.2617(4) 0.3698(3) 0.066(2) Uani 1 1 d . . . . .
N8 N 0.5639(16) 0.5265(16) 0.2596(14) 0.098(5) Uani 0.5 1 d . U P A -1
C8 C 0.8027(7) 0.3345(7) 0.3448(5) 0.069(3) Uani 1 1 d . . . . .
H8A H 0.850824 0.348403 0.359149 0.083 Uiso 1 1 calc R U . . .
H8B H 0.766163 0.329863 0.371367 0.083 Uiso 1 1 calc R U . . .
C9 C 0.7773(7) 0.3947(6) 0.3085(5) 0.067(3) Uani 1 1 d . . . . .
H9 H 0.817540 0.400220 0.284014 0.080 Uiso 1 1 calc R U . . .
O9 O 0.458(2) 0.427(2) 0.122(2) 0.195(15) Uani 0.5 1 d . U P . .
N9 N 0.3702(11) 0.1832(10) 0.5035(6) 0.111(5) Uani 1 1 d . . . . .
C10 C 0.7693(9) 0.4700(7) 0.3344(5) 0.079(4) Uani 1 1 d . . . . .
N10 N 0.5680(14) 0.3583(11) 0.1264(10) 0.083(5) Uani 0.5 1 d . . P . .
C11 C 0.7079(8) 0.3722(7) 0.2812(5) 0.064(3) Uani 1 1 d . . . . .
H11A H 0.696997 0.409100 0.255673 0.077 Uiso 1 1 calc R U . . .
H11B H 0.665380 0.370628 0.303699 0.077 Uiso 1 1 calc R U . . .
C12 C 0.7189(7) 0.2970(6) 0.2584(4) 0.061(2) Uani 1 1 d . . . . .
H12A H 0.672211 0.280883 0.242973 0.073 Uiso 1 1 calc R U . . .
H12B H 0.757052 0.300479 0.232799 0.073 Uiso 1 1 calc R U . . .
O12 O 0.267(2) 0.114(2) 0.5003(16) 0.208(16) Uani 0.67(4) 1 d . U P E 1
C13 C 0.4850(5) 0.1900(6) 0.2566(3) 0.0430(19) Uani 1 1 d . . . . .
H13A H 0.454855 0.164061 0.232070 0.052 Uiso 1 1 calc R U . . .
H13B H 0.528362 0.211905 0.240139 0.052 Uiso 1 1 calc R U . . .
C14 C 0.4398(5) 0.2503(6) 0.2800(3) 0.0452(19) Uani 1 1 d . . . . .
H14A H 0.419534 0.283160 0.254585 0.054 Uiso 1 1 calc R U . . .
H14B H 0.471888 0.280339 0.301328 0.054 Uiso 1 1 calc R U . . .
O14 O 0.375(4) 0.081(3) 0.5467(16) 0.142(16) Uani 0.33(4) 1 d . U P E 2
C15 C 0.3763(5) 0.2176(5) 0.3097(3) 0.0437(18) Uani 1 1 d . . . . .
H15 H 0.342452 0.191803 0.286611 0.052 Uiso 1 1 calc R U . . .
C16 C 0.3323(5) 0.2775(6) 0.3344(4) 0.050(2) Uani 1 1 d . . . . .
C17 C 0.4047(5) 0.1596(5) 0.3457(3) 0.0461(19) Uani 1 1 d . . . . .
H17A H 0.437935 0.183013 0.369671 0.055 Uiso 1 1 calc R U . . .
H17B H 0.362765 0.136951 0.363266 0.055 Uiso 1 1 calc R U . . .
C18 C 0.4458(5) 0.1016(5) 0.3178(4) 0.0470(19) Uani 1 1 d . . . . .
H18A H 0.462906 0.062194 0.339958 0.056 Uiso 1 1 calc DR U . . .
H18B H 0.412880 0.079098 0.293256 0.056 Uiso 1 1 calc R U . . .
C19 C 0.5783(4) 0.1447(4) 0.3134(3) 0.0354(15) Uani 1 1 d . . . . .
C20 C 0.6921(5) 0.1943(5) 0.3139(3) 0.0438(17) Uani 1 1 d . . . . .
C21 C 0.6631(5) 0.1060(4) 0.3673(3) 0.0414(16) Uani 1 1 d . . . . .

loop_
_atom_site_aniso_label
_atom_site_aniso_U_11
_atom_site_aniso_U_22
_atom_site_aniso_U_33
_atom_site_aniso_U_23
_atom_site_aniso_U_13
_atom_site_aniso_U_12
U1 0.04631(19) 0.0581(2) 0.04768(19) -0.01732(14) -0.00086(13) -0.01619(12)
C1 0.050(5) 0.050(5) 0.054(5) -0.011(4) -0.005(4) -0.009(4)
N1 0.039(4) 0.042(4) 0.062(4) -0.011(3) -0.014(3) 0.009(3)
O1 0.090(6) 0.064(5) 0.061(4) -0.005(4) -0.009(4) -0.031(4)
O2 0.079(6) 0.070(5) 0.091(6) -0.013(5) -0.020(5) -0.006(4)
N2 0.035(3) 0.051(4) 0.038(3) -0.017(3) -0.002(3) 0.005(3)
C2 0.059(5) 0.053(5) 0.038(4) -0.009(4) -0.011(4) 0.000(4)
O3 0.051(4) 0.075(5) 0.064(4) -0.033(4) -0.001(3) -0.017(3)
C3 0.048(5) 0.065(6) 0.051(5) -0.012(4) -0.014(4) -0.003(4)
C37 0.131(17) 0.12(2) 0.13(2) 0.000(14) 0.005(13) -0.010(13)
C35 0.12(3) 0.08(3) 0.12(2) 0.00(2) -0.01(2) 0.02(2)
C36 0.12(4) 0.13(4) 0.14(4) -0.03(3) 0.02(3) 0.02(3)
C34 0.10(3) 0.09(3) 0.10(3) 0.00(2) 0.02(2) -0.01(2)
C33 0.17(3) 0.08(2) 0.12(3) 0.016(18) 0.01(2) 0.05(2)
C32 0.29(4) 0.17(3) 0.20(4) 0.03(3) 0.03(4) -0.04(3)
C31 0.125(15) 0.116(13) 0.110(14) -0.022(9) -0.031(11) 0.009(11)
C30 0.128(15) 0.14(2) 0.29(4) 0.01(2) -0.020(19) 0.065(12)
C29 0.142(16) 0.142(19) 0.149(18) -0.002(13) 0.015(12) 0.002(13)
C28 0.091(18) 0.13(3) 0.13(3) 0.00(2) -0.010(16) 0.007(16)
C27 0.077(12) 0.104(13) 0.143(14) -0.006(12) -0.034(11) -0.023(11)
C26 0.16(3) 0.074(18) 0.076(16) 0.000(12) -0.005(16) 0.000(19)
C25 0.070(13) 0.068(15) 0.124(18) -0.004(12) -0.033(10) -0.006(10)
C24 0.070(12) 0.099(12) 0.137(13) -0.007(12) -0.028(10) -0.014(9)
C23 0.079(14) 0.115(13) 0.149(15) -0.001(12) -0.031(11) -0.026(11)
C22 0.16(2) 0.19(2) 0.150(15) 0.000 0.000 0.02(2)
N3 0.043(3) 0.042(4) 0.040(3) -0.015(3) 0.000(3) 0.007(3)
O4 0.060(4) 0.072(5) 0.058(4) -0.029(4) 0.003(3) -0.022(3)
C4 0.052(5) 0.069(7) 0.051(5) -0.013(5) -0.012(4) 0.016(5)
N4 0.035(3) 0.045(4) 0.045(4) -0.013(3) -0.003(3) 0.006(3)
O6 0.092(6) 0.063(5) 0.101(7) -0.021(5) -0.057(6) 0.033(4)
C6 0.057(5) 0.050(5) 0.046(5) -0.010(4) -0.007(4) -0.013(4)
N6 0.052(4) 0.055(4) 0.046(4) -0.011(3) -0.009(3) 0.013(3)
O5 0.109(6) 0.058(4) 0.093(7) -0.017(5) -0.061(6) 0.034(4)
C5 0.067(6) 0.057(5) 0.052(5) -0.015(4) -0.008(4) -0.006(5)
N5 0.044(4) 0.054(4) 0.079(6) -0.009(4) -0.002(4) 0.001(3)
O7 0.066(4) 0.059(4) 0.064(4) 0.007(3) 0.029(4) 0.027(3)
N7 0.079(13) 0.115(11) 0.145(12) -0.005(12) -0.026(10) -0.023(9)
C7 0.038(5) 0.051(5) 0.113(9) -0.001(6) -0.007(5) 0.003(4)
O8 0.071(4) 0.065(4) 0.062(4) 0.014(4) 0.032(4) 0.028(3)
N8 0.068(10) 0.091(11) 0.135(13) -0.011(11) -0.030(9) -0.015(9)
C8 0.053(6) 0.057(6) 0.097(8) 0.000(5) -0.031(6) 0.009(5)
C9 0.063(7) 0.043(5) 0.095(8) -0.014(5) -0.019(6) 0.010(4)
O9 0.18(2) 0.18(2) 0.23(3) 0.03(2) 0.01(2) 0.058(18)
N9 0.138(12) 0.107(10) 0.089(9) -0.011(7) 0.014(8) 0.043(9)
C10 0.097(9) 0.047(5) 0.094(8) -0.024(6) -0.045(7) 0.029(6)
N10 0.107(13) 0.061(10) 0.082(12) 0.003(10) -0.014(12) -0.003(9)
C11 0.074(7) 0.061(6) 0.058(6) -0.008(5) -0.017(5) 0.016(5)
C12 0.064(6) 0.059(6) 0.060(6) -0.010(4) 0.003(5) -0.009(5)
O12 0.19(2) 0.17(2) 0.27(3) -0.03(2) 0.02(2) 0.011(17)
C13 0.034(4) 0.061(5) 0.034(4) -0.009(3) -0.004(3) 0.010(3)
C14 0.043(4) 0.055(5) 0.037(4) -0.003(4) 0.000(3) 0.013(4)
O14 0.20(3) 0.123(19) 0.10(2) -0.023(16) 0.00(2) -0.012(19)
C15 0.035(4) 0.053(5) 0.042(4) -0.005(4) -0.001(3) 0.011(3)
C16 0.048(5) 0.050(5) 0.052(5) 0.000(4) 0.006(4) 0.011(4)
C17 0.042(5) 0.046(5) 0.050(5) -0.007(4) -0.003(4) 0.007(4)
C18 0.039(4) 0.045(4) 0.057(5) -0.010(4) -0.001(4) 0.005(3)
C19 0.035(3) 0.037(4) 0.034(3) -0.022(3) 0.000(3) 0.008(3)
C20 0.037(4) 0.046(4) 0.048(4) -0.018(3) -0.003(3) 0.006(3)
C21 0.047(4) 0.041(4) 0.036(4) -0.018(3) -0.005(3) 0.006(3)

loop_
_atom_type_symbol
_atom_type_description
_atom_type_scat_dispersion_real
_atom_type_scat_dispersion_imag
_atom_type_scat_source
C C 0.0181 0.0091 'International Tables Vol C Tables 4.2.6.8 and 6.1.1.4'
H H 0.0000 0.0000 'International Tables Vol C Tables 4.2.6.8 and 6.1.1.4'
N N 0.0311 0.0180 'International Tables Vol C Tables 4.2.6.8 and 6.1.1.4'
O O 0.0492 0.0322 'International Tables Vol C Tables 4.2.6.8 and 6.1.1.4'
U U -4.3638 13.4090 'International Tables Vol C Tables 4.2.6.8 and 6.1.1.4'

loop_
_geom_angle_atom_site_label_1
_geom_angle_atom_site_label_2
_geom_angle_atom_site_label_3
_geom_angle
_geom_angle_site_symmetry_1
_geom_angle_site_symmetry_3
_geom_angle_publ_flag
O1 U1 O3 89.0(3) . . ?
O1 U1 O4 89.3(4) . . ?
O1 U1 O6 91.3(5) . 3_566 ?
O1 U1 O5 88.2(4) . 3_566 ?
O1 U1 O7 90.4(3) . 4_656 ?
O1 U1 O8 89.0(4) . 4_656 ?
O1 U1 C10 89.6(5) . 3_566 ?
O1 U1 C16 89.3(3) . 4_656 ?
O2 U1 O1 179.6(4) . . ?
O2 U1 O3 91.4(4) . . ?
O2 U1 O4 90.9(4) . . ?
O2 U1 O6 88.5(5) . 3_566 ?
O2 U1 O5 92.0(5) . 3_566 ?
O2 U1 O7 89.3(4) . 4_656 ?
O2 U1 O8 90.8(4) . 4_656 ?
O2 U1 C10 90.5(5) . 3_566 ?
O2 U1 C16 90.4(4) . 4_656 ?
O3 U1 O6 119.5(2) . 3_566 ?
O3 U1 C10 93.4(3) . 3_566 ?
O3 U1 C16 146.4(3) . 4_656 ?
O4 U1 O3 52.2(2) . . ?
O4 U1 O6 171.7(2) . 3_566 ?
O4 U1 O8 67.8(2) . 4_656 ?
O4 U1 C10 145.6(3) . 3_566 ?
O4 U1 C16 94.2(3) . 4_656 ?
O6 U1 C10 26.1(3) 3_566 3_566 ?
O6 U1 C16 94.1(3) 3_566 4_656 ?
O5 U1 O3 67.5(3) 3_566 . ?
O5 U1 O4 119.7(3) 3_566 . ?
O5 U1 O6 52.1(3) 3_566 3_566 ?
O5 U1 O8 171.9(3) 3_566 4_656 ?
O5 U1 C10 26.0(3) 3_566 3_566 ?
O5 U1 C16 146.0(3) 3_566 4_656 ?
O7 U1 O3 172.4(3) 4_656 . ?
O7 U1 O4 120.3(2) 4_656 . ?
O7 U1 O6 68.0(3) 4_656 3_566 ?
O7 U1 O5 120.0(3) 4_656 3_566 ?
O7 U1 O8 52.4(2) 4_656 4_656 ?
O7 U1 C10 94.1(3) 4_656 3_566 ?
O7 U1 C16 26.1(3) 4_656 4_656 ?
O8 U1 O3 120.0(2) 4_656 . ?
O8 U1 O6 120.5(2) 4_656 3_566 ?
O8 U1 C10 146.5(3) 4_656 3_566 ?
O8 U1 C16 26.3(3) 4_656 4_656 ?
C16 U1 C10 120.2(3) 4_656 3_566 ?
O3 C1 C2 120.1(8) . . ?
O4 C1 C2 118.4(9) . . ?
O4 C1 O3 121.4(9) . . ?
C20 N1 C21 113.6(7) . . ?
C19 N2 C20 114.8(8) . . ?
C1 C2 H2 106.6 . . ?
C3 C2 C1 112.6(8) . . ?
C3 C2 H2 106.6 . . ?
C3 C2 C6 112.9(8) . . ?
C6 C2 C1 111.1(8) . . ?
C6 C2 H2 106.6 . . ?
C1 O3 U1 92.8(5) . . ?
C2 C3 H3A 109.6 . . ?
C2 C3 H3B 109.6 . . ?
H3A C3 H3B 108.1 . . ?
C4 C3 C2 110.2(9) . . ?
C4 C3 H3A 109.6 . . ?
C4 C3 H3B 109.6 . . ?
H37A C37 H37B 107.8 . . ?
C35 C37 H37A 109.0 . . ?
C35 C37 H37B 109.0 . . ?
C35 C37 C29 113(5) . . ?
C29 C37 H37A 109.0 . . ?
C29 C37 H37B 109.0 . . ?
C37 C35 H35A 109.5 . . ?
C37 C35 H35B 109.5 . . ?
C37 C35 H35C 109.5 . . ?
H35A C35 H35B 109.5 . . ?
H35A C35 H35C 109.5 . . ?
H35B C35 H35C 109.5 . . ?
O9 C33 H33 114.8 . . ?
N10 C33 H33 114.8 . . ?
N10 C33 O9 130(5) . . ?
H32A C32 H32B 109.5 . . ?
H32A C32 H32C 109.5 . . ?
H32B C32 H32C 109.5 . . ?
N9 C32 H32A 109.5 . . ?
N9 C32 H32B 109.5 . . ?
N9 C32 H32C 109.5 . . ?
H31A C31 H31B 109.5 . . ?
H31A C31 H31C 109.5 . . ?
H31B C31 H31C 109.5 . . ?
N9 C31 H31A 109.5 . . ?
N9 C31 H31B 109.5 . . ?
N9 C31 H31C 109.5 . . ?
O14 C31 N9 126(4) . . ?
N9 C30 H30 119.8 . . ?
N9 C30 O12 120(3) . . ?
O12 C30 H30 119.8 . . ?
C37 C29 H34 102.7 . . ?
C37 C29 H29 102.7 . . ?
H34 C29 H29 105.0 . . ?
C25 C29 C37 138(4) . . ?
C25 C29 H34 102.7 . . ?
C25 C29 H29 102.7 . . ?
H28A C28 H28B 109.5 . . ?
H28A C28 H28C 109.5 . . ?
H28B C28 H28C 109.5 . . ?
N10 C28 H28A 109.5 . . ?
N10 C28 H28B 109.5 . . ?
N10 C28 H28C 109.5 . . ?
C23 C27 H27 127.8 . . ?
N8 C27 H27 127.8 . . ?
N8 C27 C23 104(3) . . ?
H26A C26 H26B 109.5 . . ?
H26A C26 H26C 109.5 . . ?
H26B C26 H26C 109.5 . . ?
N10 C26 H26A 109.5 . . ?
N10 C26 H26B 109.5 . . ?
N10 C26 H26C 109.5 . . ?
C29 C25 H25A 104.2 . . ?
C29 C25 H25B 104.2 . . ?
H25A C25 H25B 105.5 . . ?
N8 C25 C29 132(3) . . ?
N8 C25 H25A 104.2 . . ?
N8 C25 H25B 104.2 . . ?
N7 C24 H24 126.9 . . ?
N7 C24 N8 106(3) . . ?
N8 C24 H24 126.9 . . ?
C27 C23 H23 124.9 . . ?
N7 C23 C27 110(5) . . ?
N7 C23 H23 124.9 . . ?
H22A C22 H22B 109.5 . . ?
H22A C22 H22C 109.5 . . ?
H22B C22 H22C 109.5 . . ?
N7 C22 H22A 109.5 . . ?
N7 C22 H22B 109.5 . . ?
N7 C22 H22C 109.5 . . ?
C19 N3 H3 120.2 . . ?
C21 N3 H3 120.2 . . ?
C21 N3 C19 119.7(8) . . ?
C1 O4 U1 93.5(6) . . ?
C3 C4 H4A 109.5 . . ?
C3 C4 H4B 109.5 . . ?
H4A C4 H4B 108.1 . . ?
N6 C4 C3 110.6(8) . . ?
N6 C4 H4A 109.5 . . ?
N6 C4 H4B 109.5 . . ?
C13 N4 C18 110.5(7) . . ?
C19 N4 C13 119.4(8) . . ?
C19 N4 C18 125.3(8) . . ?
C10 O6 U1 93.4(7) . 4_656 ?
C2 C6 H6A 110.1 . . ?
C2 C6 H6B 110.1 . . ?
H6A C6 H6B 108.4 . . ?
C5 C6 C2 107.9(9) . . ?
C5 C6 H6A 110.1 . . ?
C5 C6 H6B 110.1 . . ?
C5 N6 C4 107.8(8) . . ?
C21 N6 C4 121.1(9) . . ?
C21 N6 C5 123.5(8) . . ?
C10 O5 U1 94.2(6) . 4_656 ?
C6 C5 H5A 110.5 . . ?
C6 C5 H5B 110.5 . . ?
N6 C5 C6 106.0(8) . . ?
N6 C5 H5A 110.5 . . ?
N6 C5 H5B 110.5 . . ?
H5A C5 H5B 108.7 . . ?
C7 N5 C12 113.0(9) . . ?
C20 N5 C7 121.5(10) . . ?
C20 N5 C12 121.7(9) . . ?
C16 O7 U1 94.7(6) . 3_566 ?
C24 N7 C23 109(5) . . ?
C24 N7 C22 104(4) . . ?
C23 N7 C22 143(7) . . ?
N5 C7 H7A 109.4 . . ?
N5 C7 H7B 109.4 . . ?
N5 C7 C8 111.2(9) . . ?
H7A C7 H7B 108.0 . . ?
C8 C7 H7A 109.4 . . ?
C8 C7 H7B 109.4 . . ?
C16 O8 U1 94.2(6) . 3_566 ?
C27 N8 C25 126(3) . . ?
C27 N8 C24 108(3) . . ?
C25 N8 C24 125(3) . . ?
C7 C8 H8A 109.9 . . ?
C7 C8 H8B 109.9 . . ?
C7 C8 C9 108.9(11) . . ?
H8A C8 H8B 108.3 . . ?
C9 C8 H8A 109.9 . . ?
C9 C8 H8B 109.9 . . ?
C8 C9 H9 107.0 . . ?
C10 C9 C8 110.4(11) . . ?
C10 C9 H9 107.0 . . ?
C11 C9 C8 112.2(10) . . ?
C11 C9 H9 107.0 . . ?
C11 C9 C10 112.8(10) . . ?
C31 N9 C32 120(3) . . ?
C31 N9 C30 119(3) . . ?
C30 N9 C32 121(3) . . ?
O6 C10 U1 60.5(6) . 4_656 ?
O6 C10 C9 118.8(10) . . ?
O5 C10 U1 59.9(6) . 4_656 ?
O5 C10 O6 120.4(10) . . ?
O5 C10 C9 120.5(10) . . ?
C9 C10 U1 174.6(12) . 4_656 ?
C33 N10 C26 118(4) . . ?
C28 N10 C33 125(4) . . ?
C28 N10 C26 117(3) . . ?
C9 C11 H11A 109.7 . . ?
C9 C11 H11B 109.7 . . ?
C9 C11 C12 109.8(10) . . ?
H11A C11 H11B 108.2 . . ?
C12 C11 H11A 109.7 . . ?
C12 C11 H11B 109.7 . . ?
N5 C12 C11 111.6(9) . . ?
N5 C12 H12A 109.3 . . ?
N5 C12 H12B 109.3 . . ?
C11 C12 H12A 109.3 . . ?
C11 C12 H12B 109.3 . . ?
H12A C12 H12B 108.0 . . ?
N4 C13 H13A 109.7 . . ?
N4 C13 H13B 109.7 . . ?
N4 C13 C14 110.0(7) . . ?
H13A C13 H13B 108.2 . . ?
C14 C13 H13A 109.7 . . ?
C14 C13 H13B 109.7 . . ?
C13 C14 H14A 109.5 . . ?
C13 C14 H14B 109.5 . . ?
C13 C14 C15 110.8(8) . . ?
H14A C14 H14B 108.1 . . ?
C15 C14 H14A 109.5 . . ?
C15 C14 H14B 109.5 . . ?
C14 C15 H15 107.4 . . ?
C16 C15 C14 111.1(8) . . ?
C16 C15 H15 107.4 . . ?
C16 C15 C17 112.1(8) . . ?
C17 C15 C14 111.1(7) . . ?
C17 C15 H15 107.4 . . ?
O7 C16 U1 59.1(5) . 3_566 ?
O7 C16 C15 121.1(9) . . ?
O8 C16 U1 59.5(5) . 3_566 ?
O8 C16 O7 118.6(8) . . ?
O8 C16 C15 120.0(9) . . ?
C15 C16 U1 174.1(7) . 3_566 ?
C15 C17 H17A 110.1 . . ?
C15 C17 H17B 110.1 . . ?
H17A C17 H17B 108.4 . . ?
C18 C17 C15 108.2(8) . . ?
C18 C17 H17A 110.1 . . ?
C18 C17 H17B 110.1 . . ?
N4 C18 C17 108.5(8) . . ?
N4 C18 H18A 110.0 . . ?
N4 C18 H18B 110.0 . . ?
C17 C18 H18A 110.0 . . ?
C17 C18 H18B 110.0 . . ?
H18A C18 H18B 108.4 . . ?
N2 C19 N3 122.2(7) . . ?
N2 C19 N4 118.4(8) . . ?
N4 C19 N3 119.4(8) . . ?
N1 C20 N2 125.4(9) . . ?
N1 C20 N5 118.2(8) . . ?
N2 C20 N5 116.3(9) . . ?
N1 C21 N6 116.5(8) . . ?
N3 C21 N1 124.2(8) . . ?
N3 C21 N6 119.3(8) . . ?

loop_
_geom_bond_atom_site_label_1
_geom_bond_atom_site_label_2
_geom_bond_distance
_geom_bond_site_symmetry_2
_geom_bond_publ_flag
U1 O1 1.780(9) . ?
U1 O2 1.753(10) . ?
U1 O3 2.463(7) . ?
U1 O4 2.455(8) . ?
U1 O6 2.469(9) 3_566 ?
U1 O5 2.456(7) 3_566 ?
U1 O7 2.458(7) 4_656 ?
U1 O8 2.465(7) 4_656 ?
U1 C10 2.832(11) 3_566 ?
U1 C16 2.853(9) 4_656 ?
C1 C2 1.536(13) . ?
C1 O3 1.246(13) . ?
C1 O4 1.235(12) . ?
N1 C20 1.341(13) . ?
N1 C21 1.335(13) . ?
N2 C19 1.314(12) . ?
N2 C20 1.355(11) . ?
C2 H2 1.0000 . ?
C2 C3 1.499(16) . ?
C2 C6 1.536(13) . ?
C3 H3A 0.9900 . ?
C3 H3B 0.9900 . ?
C3 C4 1.515(14) . ?
C37 H37A 0.9900 . ?
C37 H37B 0.9900 . ?
C37 C35 1.534(15) . ?
C37 C29 1.542(15) . ?
C35 H35A 0.9800 . ?
C35 H35B 0.9800 . ?
C35 H35C 0.9800 . ?
C33 H33 0.9500 . ?
C33 O9 1.30(6) . ?
C33 N10 1.29(4) . ?
C32 H32A 0.9800 . ?
C32 H32B 0.9800 . ?
C32 H32C 0.9800 . ?
C32 N9 1.39(4) . ?
C31 H31A 0.9800 . ?
C31 H31B 0.9800 . ?
C31 H31C 0.9800 . ?
C31 N9 1.33(3) . ?
C31 O14 1.16(6) . ?
C30 H30 0.9500 . ?
C30 N9 1.34(4) . ?
C30 O12 1.27(5) . ?
C29 H34 0.9900 . ?
C29 H29 0.9900 . ?
C29 C25 1.532(14) . ?
C28 H28A 0.9800 . ?
C28 H28B 0.9800 . ?
C28 H28C 0.9800 . ?
C28 N10 1.27(5) . ?
C27 H27 0.9500 . ?
C27 C23 1.406(15) . ?
C27 N8 1.38(4) . ?
C26 H26A 0.9800 . ?
C26 H26B 0.9800 . ?
C26 H26C 0.9800 . ?
C26 N10 1.32(4) . ?
C25 H25A 0.9900 . ?
C25 H25B 0.9900 . ?
C25 N8 1.40(5) . ?
C24 H24 0.9500 . ?
C24 N7 1.37(10) . ?
C24 N8 1.39(6) . ?
C23 H23 0.9500 . ?
C23 N7 1.32(7) . ?
C22 H22A 0.9800 . ?
C22 H22B 0.9800 . ?
C22 H22C 0.9800 . ?
C22 N7 1.550(14) . ?
N3 H3 0.8800 . ?
N3 C19 1.330(11) . ?
N3 C21 1.275(11) . ?
C4 H4A 0.9900 . ?
C4 H4B 0.9900 . ?
C4 N6 1.464(13) . ?
N4 C13 1.475(12) . ?
N4 C18 1.487(12) . ?
N4 C19 1.356(11) . ?
O6 C10 1.250(14) . ?
C6 H6A 0.9900 . ?
C6 H6B 0.9900 . ?
C6 C5 1.535(14) . ?
N6 C5 1.539(14) . ?
N6 C21 1.371(12) . ?
O5 C10 1.243(15) . ?
C5 H5A 0.9900 . ?
C5 H5B 0.9900 . ?
N5 C7 1.450(15) . ?
N5 C12 1.449(16) . ?
N5 C20 1.365(14) . ?
O7 C16 1.260(13) . ?
C7 H7A 0.9900 . ?
C7 H7B 0.9900 . ?
C7 C8 1.515(17) . ?
O8 C16 1.269(13) . ?
C8 H8A 0.9900 . ?
C8 H8B 0.9900 . ?
C8 C9 1.551(17) . ?
C9 H9 1.0000 . ?
C9 C10 1.545(15) . ?
C9 C11 1.522(17) . ?
C11 H11A 0.9900 . ?
C11 H11B 0.9900 . ?
C11 C12 1.515(16) . ?
C12 H12A 0.9900 . ?
C12 H12B 0.9900 . ?
C13 H13A 0.9900 . ?
C13 H13B 0.9900 . ?
C13 C14 1.509(12) . ?
C14 H14A 0.9900 . ?
C14 H14B 0.9900 . ?
C14 C15 1.532(13) . ?
C15 H15 1.0000 . ?
C15 C16 1.509(13) . ?
C15 C17 1.535(13) . ?
C17 H17A 0.9900 . ?
C17 H17B 0.9900 . ?
C17 C18 1.499(12) . ?
C18 H18A 0.9900 . ?
C18 H18B 0.9900 . ?

loop_
_geom_torsion_atom_site_label_1
_geom_torsion_atom_site_label_2
_geom_torsion_atom_site_label_3
_geom_torsion_atom_site_label_4
_geom_torsion
_geom_torsion_site_symmetry_1
_geom_torsion_site_symmetry_2
_geom_torsion_site_symmetry_3
_geom_torsion_site_symmetry_4
_geom_torsion_publ_flag
U1 O6 C10 O5 0.7(18) 4_656 . . . ?
U1 O6 C10 C9 -173.8(14) 4_656 . . . ?
U1 O5 C10 O6 -0.7(19) 4_656 . . . ?
U1 O5 C10 C9 173.8(14) 4_656 . . . ?
U1 O7 C16 O8 -1.2(11) 3_566 . . . ?
U1 O7 C16 C15 173.1(8) 3_566 . . . ?
U1 O8 C16 O7 1.2(11) 3_566 . . . ?
U1 O8 C16 C15 -173.2(8) 3_566 . . . ?
C1 C2 C3 C4 -178.7(8) . . . . ?
C1 C2 C6 C5 -176.1(8) . . . . ?
C2 C1 O3 U1 179.4(9) . . . . ?
C2 C1 O4 U1 -179.4(8) . . . . ?
C2 C3 C4 N6 56.4(12) . . . . ?
C2 C6 C5 N6 -62.2(10) . . . . ?
O3 C1 C2 C3 153.8(10) . . . . ?
O3 C1 C2 C6 26.0(14) . . . . ?
O3 C1 O4 U1 -0.3(12) . . . . ?
C3 C2 C6 C5 56.2(11) . . . . ?
C3 C4 N6 C5 -65.3(11) . . . . ?
C3 C4 N6 C21 85.3(12) . . . . ?
C37 C29 C25 N8 -99(9) . . . . ?
C35 C37 C29 C25 -173(6) . . . . ?
C29 C25 N8 C27 -50(6) . . . . ?
C29 C25 N8 C24 126(4) . . . . ?
C27 C23 N7 C24 -3(3) . . . . ?
C27 C23 N7 C22 -153(7) . . . . ?
C23 C27 N8 C25 -172(3) . . . . ?
C23 C27 N8 C24 12(3) . . . . ?
O4 C1 C2 C3 -27.0(14) . . . . ?
O4 C1 C2 C6 -154.9(10) . . . . ?
O4 C1 O3 U1 0.3(12) . . . . ?
C4 N6 C5 C6 68.2(10) . . . . ?
C4 N6 C21 N1 18.4(11) . . . . ?
C4 N6 C21 N3 -162.2(8) . . . . ?
N4 C13 C14 C15 -54.1(10) . . . . ?
C6 C2 C3 C4 -51.8(12) . . . . ?
C5 N6 C21 N1 164.2(8) . . . . ?
C5 N6 C21 N3 -16.4(12) . . . . ?
N5 C7 C8 C9 -55.3(15) . . . . ?
N7 C24 N8 C27 -14(4) . . . . ?
N7 C24 N8 C25 170(4) . . . . ?
C7 N5 C12 C11 -59.1(14) . . . . ?
C7 N5 C20 N1 -15.3(13) . . . . ?
C7 N5 C20 N2 166.0(9) . . . . ?
C7 C8 C9 C10 179.9(11) . . . . ?
C7 C8 C9 C11 53.1(15) . . . . ?
N8 C27 C23 N7 -5(3) . . . . ?
N8 C24 N7 C23 10(4) . . . . ?
N8 C24 N7 C22 172(4) . . . . ?
C8 C9 C10 O6 -151.2(15) . . . . ?
C8 C9 C10 O5 34(2) . . . . ?
C8 C9 C11 C12 -52.5(15) . . . . ?
C9 C11 C12 N5 54.3(15) . . . . ?
O9 C33 N10 C28 172(4) . . . . ?
O9 C33 N10 C26 -9(7) . . . . ?
C10 C9 C11 C12 -178.0(12) . . . . ?
C11 C9 C10 O6 -25(2) . . . . ?
C11 C9 C10 O5 160.7(15) . . . . ?
C12 N5 C7 C8 60.0(14) . . . . ?
C12 N5 C20 N1 -171.8(9) . . . . ?
C12 N5 C20 N2 9.5(13) . . . . ?
O12 C30 N9 C32 178.8(19) . . . . ?
O12 C30 N9 C31 1(3) . . . . ?
C13 N4 C18 C17 -65.9(9) . . . . ?
C13 N4 C19 N2 -9.8(10) . . . . ?
C13 N4 C19 N3 170.9(7) . . . . ?
C13 C14 C15 C16 178.3(7) . . . . ?
C13 C14 C15 C17 52.7(10) . . . . ?
C14 C15 C16 O7 24.0(13) . . . . ?
C14 C15 C16 O8 -161.8(9) . . . . ?
C14 C15 C17 C18 -56.5(10) . . . . ?
O14 C31 N9 C32 178(2) . . . . ?
O14 C31 N9 C30 -4(3) . . . . ?
C15 C17 C18 N4 62.1(9) . . . . ?
C16 C15 C17 C18 178.5(8) . . . . ?
C17 C15 C16 O7 149.0(10) . . . . ?
C17 C15 C16 O8 -36.8(13) . . . . ?
C18 N4 C13 C14 61.2(9) . . . . ?
C18 N4 C19 N2 -163.0(7) . . . . ?
C18 N4 C19 N3 17.8(11) . . . . ?
C19 N2 C20 N1 0.3(12) . . . . ?
C19 N2 C20 N5 178.9(7) . . . . ?
C19 N3 C21 N1 4.8(11) . . . . ?
C19 N3 C21 N6 -174.6(7) . . . . ?
C19 N4 C13 C14 -95.6(9) . . . . ?
C19 N4 C18 C17 89.2(9) . . . . ?
C20 N1 C21 N3 -2.0(11) . . . . ?
C20 N1 C21 N6 177.3(7) . . . . ?
C20 N2 C19 N3 2.5(10) . . . . ?
C20 N2 C19 N4 -176.7(7) . . . . ?
C20 N5 C7 C8 -98.4(12) . . . . ?
C20 N5 C12 C11 99.3(12) . . . . ?
C21 N1 C20 N2 -0.6(12) . . . . ?
C21 N1 C20 N5 -179.2(8) . . . . ?
C21 N3 C19 N2 -5.0(11) . . . . ?
C21 N3 C19 N4 174.2(7) . . . . ?
C21 N6 C5 C6 -81.5(10) . . . . ?

loop_
_platon_squeeze_void_nr
_platon_squeeze_void_average_x
_platon_squeeze_void_average_y
_platon_squeeze_void_average_z
_platon_squeeze_void_volume
_platon_squeeze_void_count_electrons
_platon_squeeze_void_content
1 0.000 0.000 0.000 104 -18 ' '
2 0.000 0.500 0.250 236 40 ' '
3 0.000 0.000 0.500 101 59 '4 ?'
4 0.500 0.000 0.750 236 40 ' '
5 0.500 0.500 0.000 101 59 '4 ?'
6 0.500 0.500 0.500 104 -18 ' '

loop_
_twin_individual_id
_twin_individual_mass_fraction_refined
1 0.353(10)
2 0.647(10)
